data_7041426
loop_
_publ_author_name
'Ferrer-Ugalde, A'
'Cabrera-Gonz\'alez, J'
'Ju\'arez-P\'erez, E J'
'Teixidor, F.'
'P\'erez-Inestrosa, E'
'Montenegro, J. M.'
'Sillanp\"a\"a, R'
'Haukka, M.'
'N\'u\~nez, R'

_publ_section_title
;
 Carborane-stilbene dyads: the influence of substituents and cluster
 isomers on photoluminescence properties.
;
_journal_issue 7
_journal_name_full 'Dalton transactions (Cambridge, England : 2003)'
_journal_page_first 2091
_journal_page_last 2104
_journal_paper_doi 10.1039/c6dt04003a
_journal_volume 46
_journal_year 2017
_chemical_compound_source 'synthesis as described'
_chemical_formula_moiety 'C22 H40 B20'
_chemical_formula_sum 'C22 H40 B20'
_chemical_formula_weight 520.74
_chemical_name_systematic
;
 ?
;
_space_group_IT_number 14
_symmetry_cell_setting monoclinic
_symmetry_Int_Tables_number 14
_symmetry_space_group_name_Hall '-P 2yn'
_symmetry_space_group_name_H-M 'P 1 21/n 1'
_atom_sites_solution_hydrogens geom
_atom_sites_solution_primary direct
_atom_sites_solution_secondary difmap
_audit_update_record
;
2016-10-03 deposited with the CCDC.
2016-12-13 downloaded from the CCDC.
;
_cell_angle_alpha 90
_cell_angle_beta 95.529(2)
_cell_angle_gamma 90
_cell_formula_units_Z 2
_cell_length_a 6.6255(2)
_cell_length_b 28.5036(10)
_cell_length_c 8.0673(3)
_cell_measurement_reflns_used 3342
_cell_measurement_temperature 123(2)
_cell_measurement_theta_max 28.283
_cell_measurement_theta_min 0.407
_cell_measurement_wavelength 0.71073
_cell_volume 1516.43(9)
_computing_cell_refinement 'HKL Scalepack (Otwinowski & Minor 1997)'
_computing_data_collection 'Collect (Bruker AXS BV, 1997-2004)'
_computing_data_reduction 'HKL Denzo and Scalepack (Otwinowski & Minor 1997)'
_computing_molecular_graphics 'Ortep-3 for Windows (Farrugia, 1997)'
_computing_publication_material 'WinGX publication routines (Farrugia, 1999)'
_computing_structure_refinement 'SHELXL-97 (Sheldrick, 2008)'
_computing_structure_solution 'SHELXS-97 (Sheldrick, 1997)'
_diffrn_ambient_temperature 123(2)
_diffrn_detector 'CCD plate'
_diffrn_detector_area_resol_mean 9
_diffrn_measured_fraction_theta_full 0.997
_diffrn_measured_fraction_theta_max 0.997
_diffrn_measurement_device '95mm CCD camera on \k-goniostat'
_diffrn_measurement_device_type KappaCCD
_diffrn_measurement_method 'CCD rotation images, thick slices'
_diffrn_radiation_monochromator 'horizonally mounted graphite crystal'
_diffrn_radiation_probe x-ray
_diffrn_radiation_type MoK\a
_diffrn_radiation_wavelength 0.71073
_diffrn_reflns_av_R_equivalents 0.0216
_diffrn_reflns_av_unetI/netI 0.0283
_diffrn_reflns_limit_h_max 8
_diffrn_reflns_limit_h_min -8
_diffrn_reflns_limit_k_max 30
_diffrn_reflns_limit_k_min -35
_diffrn_reflns_limit_l_max 9
_diffrn_reflns_limit_l_min -9
_diffrn_reflns_number 5247
_diffrn_reflns_theta_full 26
_diffrn_reflns_theta_max 26
_diffrn_reflns_theta_min 2.64
_diffrn_source 'Enraf Nonius FR590'
_exptl_absorpt_coefficient_mu 0.054
_exptl_absorpt_correction_type none
_exptl_crystal_colour colourless
_exptl_crystal_density_diffrn 1.14
_exptl_crystal_density_method 'not measured'
_exptl_crystal_description plate
_exptl_crystal_F_000 544
_exptl_crystal_size_max 0.4
_exptl_crystal_size_mid 0.22
_exptl_crystal_size_min 0.12
_refine_diff_density_max 0.289
_refine_diff_density_min -0.238
_refine_diff_density_rms 0.041
_refine_ls_extinction_method none
_refine_ls_goodness_of_fit_ref 1.049
_refine_ls_hydrogen_treatment constr
_refine_ls_matrix_type full
_refine_ls_number_parameters 191
_refine_ls_number_reflns 2968
_refine_ls_number_restraints 0
_refine_ls_restrained_S_all 1.049
_refine_ls_R_factor_all 0.0573
_refine_ls_R_factor_gt 0.0487
_refine_ls_shift/su_max 0.002
_refine_ls_shift/su_mean 0
_refine_ls_structure_factor_coef Fsqd
_refine_ls_weighting_details 'calc w=1/[\s^2^(Fo^2^)+(0.0660P)^2^+0.7084P] where P=(Fo^2^+2Fc^2^)/3'
_refine_ls_weighting_scheme calc
_refine_ls_wR_factor_gt 0.1277
_refine_ls_wR_factor_ref 0.1344
_reflns_number_gt 2565
_reflns_number_total 2968
_reflns_threshold_expression >2\s(I)
_cod_data_source_file c6dt04003a2.cif
_cod_data_source_block 13
_cod_depositor_comments 'Adding full bibliography for 7041421--7041427.cif.'
_cod_original_sg_symbol_H-M 'P 21/n'
_cod_database_code 7041426

loop_
_symmetry_equiv_pos_as_xyz
'x, y, z'
'-x+1/2, y+1/2, -z+1/2'
'-x, -y, -z'
'x-1/2, -y-1/2, z-1/2'

loop_
_atom_site_label
_atom_site_type_symbol
_atom_site_fract_x
_atom_site_fract_y
_atom_site_fract_z
_atom_site_U_iso_or_equiv
_atom_site_adp_type
_atom_site_occupancy
_atom_site_symmetry_multiplicity
_atom_site_calc_flag
_atom_site_refinement_flags
C1 C 0.1332(2) 0.12250(5) 0.61211(17) 0.0202(3) Uani 1 1 d .
C2 C 0.0498(2) 0.17693(5) 0.64432(19) 0.0237(3) Uani 1 1 d .
C13 C 0.1626(2) 0.08927(5) 0.76155(19) 0.0255(3) Uani 1 1 d .
H13A H 0.13 0.1068 0.8616 0.031 Uiso 1 1 calc R
H13B H 0.0624 0.0636 0.7435 0.031 Uiso 1 1 calc R
C14 C 0.3701(2) 0.06752(5) 0.79882(18) 0.0226(3) Uani 1 1 d .
C15 C 0.5113(2) 0.08642(5) 0.92001(18) 0.0246(3) Uani 1 1 d .
H15 H 0.4823 0.1152 0.9721 0.029 Uiso 1 1 calc R
C16 C 0.6938(2) 0.06369(5) 0.96559(19) 0.0257(3) Uani 1 1 d .
H16 H 0.7882 0.0772 1.0482 0.031 Uiso 1 1 calc R
C17 C 0.7407(2) 0.02110(5) 0.89140(18) 0.0227(3) Uani 1 1 d .
C18 C 0.6005(2) 0.00317(5) 0.76752(19) 0.0271(4) Uani 1 1 d .
H18 H 0.6307 -0.0251 0.7129 0.033 Uiso 1 1 calc R
C19 C 0.4181(2) 0.02572(5) 0.72228(19) 0.0270(3) Uani 1 1 d .
H19 H 0.3249 0.0125 0.6382 0.032 Uiso 1 1 calc R
C20 C 0.9266(2) -0.00570(5) 0.94096(18) 0.0239(3) Uani 1 1 d .
H20 H 0.9439 -0.0342 0.8827 0.029 Uiso 1 1 calc R
C21 C 0.0175(3) 0.19193(6) 0.8197(2) 0.0352(4) Uani 1 1 d .
H21A H -0.0844 0.1716 0.8633 0.053 Uiso 1 1 calc R
H21B H -0.0297 0.2245 0.8186 0.053 Uiso 1 1 calc R
H21C H 0.1455 0.1894 0.8907 0.053 Uiso 1 1 calc R
B3 B 0.2961(3) 0.16904(6) 0.5968(2) 0.0244(4) Uani 1 1 d .
H3 H 0.4336 0.1757 0.6856 0.029 Uiso 1 1 calc R
B4 B 0.2842(2) 0.12197(6) 0.4522(2) 0.0228(4) Uani 1 1 d .
H4 H 0.4155 0.0976 0.4441 0.027 Uiso 1 1 calc R
B5 B 0.0290(3) 0.10179(6) 0.4252(2) 0.0237(4) Uani 1 1 d .
H5 H -0.0075 0.064 0.3997 0.028 Uiso 1 1 calc R
B6 B -0.1174(2) 0.13618(6) 0.5511(2) 0.0234(4) Uani 1 1 d .
H6 H -0.2495 0.1214 0.6104 0.028 Uiso 1 1 calc R
B7 B -0.1136(3) 0.19492(6) 0.4801(2) 0.0262(4) Uani 1 1 d .
H7 H -0.2448 0.2191 0.4912 0.031 Uiso 1 1 calc R
B8 B 0.1406(3) 0.21521(6) 0.5078(2) 0.0274(4) Uani 1 1 d .
H8 H 0.1769 0.2529 0.5372 0.033 Uiso 1 1 calc R
B9 B 0.2879(3) 0.18089(6) 0.3804(2) 0.0267(4) Uani 1 1 d .
H9 H 0.4218 0.1957 0.3236 0.032 Uiso 1 1 calc R
B10 B 0.1226(3) 0.13909(6) 0.2736(2) 0.0262(4) Uani 1 1 d .
H10 H 0.1474 0.1262 0.146 0.031 Uiso 1 1 calc R
B11 B -0.1273(3) 0.14786(6) 0.3355(2) 0.0262(4) Uani 1 1 d .
H11 H -0.267 0.1408 0.2494 0.031 Uiso 1 1 calc R
B12 B 0.0345(3) 0.19706(6) 0.3078(2) 0.0282(4) Uani 1 1 d .
H12 H 0.0015 0.2226 0.2031 0.034 Uiso 1 1 calc R

loop_
_atom_site_aniso_label
_atom_site_aniso_U_11
_atom_site_aniso_U_22
_atom_site_aniso_U_33
_atom_site_aniso_U_23
_atom_site_aniso_U_13
_atom_site_aniso_U_12
C1 0.0179(7) 0.0199(7) 0.0228(7) -0.0001(6) 0.0017(6) 0.0020(5)
C2 0.0237(7) 0.0210(7) 0.0256(8) -0.0023(6) -0.0015(6) 0.0050(6)
C13 0.0224(7) 0.0286(8) 0.0260(8) 0.0064(6) 0.0039(6) 0.0050(6)
C14 0.0213(7) 0.0244(7) 0.0225(7) 0.0062(6) 0.0038(6) 0.0038(6)
C15 0.0273(8) 0.0225(7) 0.0241(7) -0.0004(6) 0.0035(6) 0.0052(6)
C16 0.0249(8) 0.0266(8) 0.0252(8) 0.0003(6) -0.0006(6) 0.0028(6)
C17 0.0231(7) 0.0212(7) 0.0243(7) 0.0045(6) 0.0050(6) 0.0027(6)
C18 0.0298(8) 0.0224(7) 0.0291(8) -0.0017(6) 0.0022(6) 0.0044(6)
C19 0.0267(8) 0.0260(8) 0.0276(8) 0.0010(6) -0.0019(6) 0.0018(6)
C20 0.0250(7) 0.0209(7) 0.0262(8) 0.0025(6) 0.0051(6) 0.0034(6)
C21 0.0436(10) 0.0336(9) 0.0277(9) -0.0070(7) 0.0005(7) 0.0119(8)
B3 0.0205(8) 0.0224(8) 0.0292(9) 0.0019(7) -0.0024(7) 0.0001(6)
B4 0.0209(8) 0.0227(8) 0.0254(8) 0.0020(7) 0.0044(7) 0.0023(6)
B5 0.0222(8) 0.0243(8) 0.0241(8) -0.0029(7) 0.0003(6) 0.0000(6)
B6 0.0169(7) 0.0267(8) 0.0260(9) -0.0019(7) -0.0002(6) 0.0020(6)
B7 0.0231(8) 0.0265(9) 0.0278(9) 0.0014(7) -0.0028(7) 0.0065(7)
B8 0.0269(9) 0.0210(8) 0.0332(9) 0.0036(7) -0.0033(7) 0.0012(7)
B9 0.0229(8) 0.0257(9) 0.0313(9) 0.0077(7) 0.0011(7) 0.0004(7)
B10 0.0270(9) 0.0291(9) 0.0226(8) 0.0011(7) 0.0029(7) 0.0039(7)
B11 0.0227(8) 0.0302(9) 0.0248(9) -0.0012(7) -0.0023(7) 0.0028(7)
B12 0.0269(9) 0.0287(9) 0.0284(9) 0.0060(7) -0.0003(7) 0.0038(7)

loop_
_atom_type_symbol
_atom_type_description
_atom_type_scat_dispersion_real
_atom_type_scat_dispersion_imag
_atom_type_scat_source
C C 0.0033 0.0016 'International Tables Vol C Tables 4.2.6.8 and 6.1.1.4'
H H 0 0 'International Tables Vol C Tables 4.2.6.8 and 6.1.1.4'
B B 0.0013 0.0007 'International Tables Vol C Tables 4.2.6.8 and 6.1.1.4'

loop_
_geom_angle_atom_site_label_1
_geom_angle_atom_site_label_2
_geom_angle_atom_site_label_3
_geom_angle
_geom_angle_site_symmetry_1
C13 C1 C2 118.00(12) .
C13 C1 B5 119.54(12) .
C2 C1 B5 110.29(11) .
C13 C1 B4 123.40(12) .
C2 C1 B4 110.58(11) .
B5 C1 B4 62.90(9) .
C13 C1 B3 120.01(12) .
C2 C1 B3 61.06(9) .
B5 C1 B3 114.01(11) .
B4 C1 B3 62.34(9) .
C13 C1 B6 114.15(11) .
C2 C1 B6 60.90(9) .
B5 C1 B6 61.97(9) .
B4 C1 B6 113.77(11) .
B3 C1 B6 113.38(11) .
C21 C2 C1 119.02(12) .
C21 C2 B8 121.00(13) .
C1 C2 B8 110.55(11) .
C21 C2 B7 120.32(12) .
C1 C2 B7 110.59(11) .
B8 C2 B7 62.76(10) .
C21 C2 B6 117.05(13) .
C1 C2 B6 61.10(9) .
B8 C2 B6 113.69(12) .
B7 C2 B6 62.09(10) .
C21 C2 B3 117.81(13) .
C1 C2 B3 60.79(9) .
B8 C2 B3 62.54(10) .
B7 C2 B3 114.14(12) .
B6 C2 B3 113.32(11) .
C14 C13 C1 117.03(12) .
C14 C13 H13A 108 .
C1 C13 H13A 108 .
C14 C13 H13B 108 .
C1 C13 H13B 108 .
H13A C13 H13B 107.3 .
C19 C14 C15 118.34(13) .
C19 C14 C13 120.33(14) .
C15 C14 C13 121.11(13) .
C16 C15 C14 120.87(14) .
C16 C15 H15 119.6 .
C14 C15 H15 119.6 .
C15 C16 C17 120.90(14) .
C15 C16 H16 119.5 .
C17 C16 H16 119.5 .
C18 C17 C16 117.66(14) .
C18 C17 C20 119.12(14) .
C16 C17 C20 123.20(14) .
C19 C18 C17 121.49(14) .
C19 C18 H18 119.3 .
C17 C18 H18 119.3 .
C18 C19 C14 120.70(15) .
C18 C19 H19 119.7 .
C14 C19 H19 119.7 .
C20 C20 C17 126.95(18) 3_757
C20 C20 H20 116.5 3_757
C17 C20 H20 116.5 .
C2 C21 H21A 109.5 .
C2 C21 H21B 109.5 .
H21A C21 H21B 109.5 .
C2 C21 H21C 109.5 .
H21A C21 H21C 109.5 .
H21B C21 H21C 109.5 .
C1 B3 C2 58.15(9) .
C1 B3 B9 104.91(12) .
C2 B3 B9 104.71(11) .
C1 B3 B4 58.42(9) .
C2 B3 B4 105.16(11) .
B9 B3 B4 60.11(10) .
C1 B3 B8 104.86(11) .
C2 B3 B8 58.02(9) .
B9 B3 B8 60.04(10) .
B4 B3 B8 107.86(12) .
C1 B3 H3 124.2 .
C2 B3 H3 124.3 .
B9 B3 H3 122.9 .
B4 B3 H3 122.1 .
B8 B3 H3 122.4 .
C1 B4 B3 59.24(9) .
C1 B4 B9 105.39(11) .
B3 B4 B9 59.92(10) .
C1 B4 B10 105.01(11) .
B3 B4 B10 108.07(12) .
B9 B4 B10 60.19(10) .
C1 B4 B5 58.41(9) .
B3 B4 B5 107.82(11) .
B9 B4 B5 107.96(12) .
B10 B4 B5 59.94(10) .
C1 B4 H4 124.3 .
B3 B4 H4 121.4 .
B9 B4 H4 122.1 .
B10 B4 H4 122.3 .
B5 B4 H4 121.8 .
C1 B5 B6 59.79(9) .
C1 B5 B10 105.29(12) .
B6 B5 B10 108.13(12) .
C1 B5 B4 58.69(9) .
B6 B5 B4 108.56(12) .
B10 B5 B4 60.00(10) .
C1 B5 B11 105.94(11) .
B6 B5 B11 59.67(9) .
B10 B5 B11 60.49(10) .
B4 B5 B11 108.65(12) .
C1 B5 H5 124 .
B6 B5 H5 121.2 .
B10 B5 H5 122.2 .
B4 B5 H5 121.3 .
B11 B5 H5 121.9 .
C2 B6 C1 58.00(8) .
C2 B6 B11 105.29(12) .
C1 B6 B11 105.45(11) .
C2 B6 B5 105.00(11) .
C1 B6 B5 58.24(9) .
B11 B6 B5 60.59(10) .
C2 B6 B7 58.41(9) .
C1 B6 B7 105.19(11) .
B11 B6 B7 60.23(10) .
B5 B6 B7 108.23(12) .
C2 B6 H6 124.2 .
C1 B6 H6 124.2 .
B11 B6 H6 122.4 .
B5 B6 H6 122.1 .
B7 B6 H6 122.1 .
C2 B7 B6 59.51(9) .
C2 B7 B11 105.77(12) .
B6 B7 B11 59.76(10) .
C2 B7 B8 58.46(9) .
B6 B7 B8 108.08(12) .
B11 B7 B8 108.50(12) .
C2 B7 B12 105.11(12) .
B6 B7 B12 108.15(12) .
B11 B7 B12 60.61(10) .
B8 B7 B12 59.92(10) .
C2 B7 H7 124.2 .
B6 B7 H7 121.4 .
B11 B7 H7 121.8 .
B8 B7 H7 121.6 .
B12 B7 H7 122.2 .
C2 B8 B12 105.54(12) .
C2 B8 B7 58.79(9) .
B12 B8 B7 60.14(10) .
C2 B8 B9 105.64(12) .
B12 B8 B9 60.32(10) .
B7 B8 B9 108.36(12) .
C2 B8 B3 59.44(9) .
B12 B8 B3 108.32(12) .
B7 B8 B3 108.38(12) .
B9 B8 B3 59.83(10) .
C2 B8 H8 124 .
B12 B8 H8 122 .
B7 B8 H8 121.4 .
B9 B8 H8 122.1 .
B3 B8 H8 121.3 .
B3 B9 B8 60.12(10) .
B3 B9 B4 59.97(9) .
B8 B9 B4 107.82(12) .
B3 B9 B10 107.90(12) .
B8 B9 B10 107.54(12) .
B4 B9 B10 59.92(10) .
B3 B9 B12 108.09(12) .
B8 B9 B12 59.73(10) .
B4 B9 B12 107.99(12) .
B10 B9 B12 59.98(10) .
B3 B9 H9 121.6 .
B8 B9 H9 122 .
B4 B9 H9 121.8 .
B10 B9 H9 121.9 .
B12 B9 H9 121.7 .
B5 B10 B4 60.06(9) .
B5 B10 B9 107.83(12) .
B4 B10 B9 59.89(10) .
B5 B10 B12 107.87(12) .
B4 B10 B12 108.04(12) .
B9 B10 B12 60.06(10) .
B5 B10 B11 59.91(10) .
B4 B10 B11 108.24(12) .
B9 B10 B11 108.26(12) .
B12 B10 B11 60.17(10) .
B5 B10 H10 121.9 .
B4 B10 H10 121.6 .
B9 B10 H10 121.7 .
B12 B10 H10 121.7 .
B11 B10 H10 121.5 .
B6 B11 B7 60.01(10) .
B6 B11 B5 59.73(9) .
B7 B11 B5 107.39(12) .
B6 B11 B12 107.70(12) .
B7 B11 B12 59.79(10) .
B5 B11 B12 107.20(12) .
B6 B11 B10 107.46(12) .
B7 B11 B10 107.34(12) .
B5 B11 B10 59.60(10) .
B12 B11 B10 59.64(10) .
B6 B11 H11 121.8 .
B7 B11 H11 122 .
B5 B11 H11 122.2 .
B12 B11 H11 122.1 .
B10 B11 H11 122.2 .
B8 B12 B7 59.94(10) .
B8 B12 B10 107.70(12) .
B7 B12 B10 107.63(12) .
B8 B12 B9 59.95(10) .
B7 B12 B9 107.90(12) .
B10 B12 B9 59.96(10) .
B8 B12 B11 107.72(12) .
B7 B12 B11 59.60(10) .
B10 B12 B11 60.19(10) .
B9 B12 B11 108.19(12) .
B8 B12 H12 121.9 .
B7 B12 H12 122 .
B10 B12 H12 121.8 .
B9 B12 H12 121.6 .
B11 B12 H12 121.7 .

loop_
_geom_bond_atom_site_label_1
_geom_bond_atom_site_label_2
_geom_bond_distance
_geom_bond_site_symmetry_2
_geom_bond_publ_flag
C1 C13 1.531(2) . yes
C1 C2 1.676(2) . yes
C1 B5 1.702(2) . yes
C1 B4 1.707(2) . yes
C1 B3 1.722(2) . yes
C1 B6 1.730(2) . yes
C2 C21 1.513(2) . yes
C2 B8 1.701(2) . yes
C2 B7 1.707(2) . yes
C2 B6 1.727(2) . yes
C2 B3 1.727(2) . yes
C13 C14 1.5118(19) . ?
C13 H13A 0.99 . ?
C13 H13B 0.99 . ?
C14 C19 1.393(2) . ?
C14 C15 1.394(2) . ?
C15 C16 1.390(2) . ?
C15 H15 0.95 . ?
C16 C17 1.401(2) . ?
C16 H16 0.95 . ?
C17 C18 1.394(2) . ?
C17 C20 1.472(2) . ?
C18 C19 1.386(2) . ?
C18 H18 0.95 . ?
C19 H19 0.95 . ?
C20 C20 1.335(3) 3_757 ?
C20 H20 0.95 . ?
C21 H21A 0.98 . ?
C21 H21B 0.98 . ?
C21 H21C 0.98 . ?
B3 B9 1.774(2) . ?
B3 B4 1.775(2) . ?
B3 B8 1.779(2) . ?
B3 H3 1.12 . ?
B4 B9 1.777(2) . ?
B4 B10 1.778(2) . ?
B4 B5 1.779(2) . ?
B4 H4 1.12 . ?
B5 B6 1.767(2) . ?
B5 B10 1.777(2) . ?
B5 B11 1.782(2) . ?
B5 H5 1.12 . ?
B6 B11 1.766(2) . ?
B6 B7 1.771(2) . ?
B6 H6 1.12 . ?
B7 B11 1.774(2) . ?
B7 B8 1.774(2) . ?
B7 B12 1.778(3) . ?
B7 H7 1.12 . ?
B8 B12 1.774(3) . ?
B8 B9 1.778(3) . ?
B8 H8 1.12 . ?
B9 B10 1.783(3) . ?
B9 B12 1.784(2) . ?
B9 H9 1.12 . ?
B10 B12 1.783(3) . ?
B10 B11 1.793(2) . ?
B10 H10 1.12 . ?
B11 B12 1.792(3) . ?
B11 H11 1.12 . ?
B12 H12 1.12 . ?

loop_
_geom_torsion_atom_site_label_1
_geom_torsion_atom_site_label_2
_geom_torsion_atom_site_label_3
_geom_torsion_atom_site_label_4
_geom_torsion
_geom_torsion_site_symmetry_4
C13 C1 C2 C21 3.17(19) .
B5 C1 C2 C21 145.54(14) .
B4 C1 C2 C21 -146.79(14) .
B3 C1 C2 C21 -107.52(15) .
B6 C1 C2 C21 106.73(15) .
C13 C1 C2 B8 150.00(12) .
B5 C1 C2 B8 -67.64(14) .
B4 C1 C2 B8 0.03(15) .
B3 C1 C2 B8 39.30(12) .
B6 C1 C2 B8 -106.45(13) .
C13 C1 C2 B7 -142.43(13) .
B5 C1 C2 B7 -0.06(15) .
B4 C1 C2 B7 67.61(14) .
B3 C1 C2 B7 106.88(13) .
B6 C1 C2 B7 -38.87(12) .
C13 C1 C2 B6 -103.55(13) .
B5 C1 C2 B6 38.81(11) .
B4 C1 C2 B6 106.49(12) .
B3 C1 C2 B6 145.75(12) .
C13 C1 C2 B3 110.69(14) .
B5 C1 C2 B3 -106.94(12) .
B4 C1 C2 B3 -39.27(11) .
B6 C1 C2 B3 -145.75(12) .
C2 C1 C13 C14 -124.26(14) .
B5 C1 C13 C14 96.91(16) .
B4 C1 C13 C14 21.6(2) .
B3 C1 C13 C14 -53.26(18) .
B6 C1 C13 C14 167.17(13) .
C1 C13 C14 C19 -87.60(18) .
C1 C13 C14 C15 97.85(17) .
C19 C14 C15 C16 -1.2(2) .
C13 C14 C15 C16 173.50(13) .
C14 C15 C16 C17 -0.2(2) .
C15 C16 C17 C18 1.8(2) .
C15 C16 C17 C20 -176.68(14) .
C16 C17 C18 C19 -2.0(2) .
C20 C17 C18 C19 176.54(14) .
C17 C18 C19 C14 0.6(2) .
C15 C14 C19 C18 1.0(2) .
C13 C14 C19 C18 -173.74(14) .
C18 C17 C20 C20 -178.38(19) 3_757
C16 C17 C20 C20 0.0(3) 3_757
C13 C1 B3 C2 -107.47(14) .
B5 C1 B3 C2 100.81(12) .
B4 C1 B3 C2 138.01(12) .
B6 C1 B3 C2 32.39(11) .
C13 C1 B3 B9 154.26(12) .
C2 C1 B3 B9 -98.27(12) .
B5 C1 B3 B9 2.53(15) .
B4 C1 B3 B9 39.74(11) .
B6 C1 B3 B9 -65.88(14) .
C13 C1 B3 B4 114.52(14) .
C2 C1 B3 B4 -138.01(12) .
B5 C1 B3 B4 -37.20(11) .
B6 C1 B3 B4 -105.62(13) .
C13 C1 B3 B8 -143.38(13) .
C2 C1 B3 B8 -35.91(11) .
B5 C1 B3 B8 64.89(15) .
B4 C1 B3 B8 102.09(13) .
B6 C1 B3 B8 -3.52(16) .
C21 C2 B3 C1 109.48(14) .
B8 C2 B3 C1 -138.05(12) .
B7 C2 B3 C1 -101.01(13) .
B6 C2 B3 C1 -32.45(11) .
C21 C2 B3 B9 -151.88(13) .
C1 C2 B3 B9 98.64(12) .
B8 C2 B3 B9 -39.42(11) .
B7 C2 B3 B9 -2.38(16) .
B6 C2 B3 B9 66.19(14) .
C21 C2 B3 B4 145.68(13) .
C1 C2 B3 B4 36.19(10) .
B8 C2 B3 B4 -101.86(13) .
B7 C2 B3 B4 -64.82(15) .
B6 C2 B3 B4 3.75(16) .
C21 C2 B3 B8 -112.46(15) .
C1 C2 B3 B8 138.05(12) .
B7 C2 B3 B8 37.04(12) .
B6 C2 B3 B8 105.61(13) .
C13 C1 B4 B3 -109.32(15) .
C2 C1 B4 B3 38.71(11) .
B5 C1 B4 B3 141.65(12) .
B6 C1 B4 B3 104.99(13) .
C13 C1 B4 B9 -149.07(13) .
C2 C1 B4 B9 -1.04(15) .
B5 C1 B4 B9 101.90(13) .
B3 C1 B4 B9 -39.75(11) .
B6 C1 B4 B9 65.24(15) .
C13 C1 B4 B10 148.32(13) .
C2 C1 B4 B10 -63.65(14) .
B5 C1 B4 B10 39.29(11) .
B3 C1 B4 B10 -102.36(12) .
B6 C1 B4 B10 2.63(16) .
C13 C1 B4 B5 109.03(15) .
C2 C1 B4 B5 -102.94(12) .
B3 C1 B4 B5 -141.65(12) .
B6 C1 B4 B5 -36.67(11) .
C2 B3 B4 C1 -36.07(10) .
B9 B3 B4 C1 -134.56(12) .
B8 B3 B4 C1 -96.78(12) .
C1 B3 B4 B9 134.56(12) .
C2 B3 B4 B9 98.49(12) .
B8 B3 B4 B9 37.78(12) .
C1 B3 B4 B10 97.06(12) .
C2 B3 B4 B10 60.99(14) .
B9 B3 B4 B10 -37.50(11) .
B8 B3 B4 B10 0.28(16) .
C1 B3 B4 B5 33.72(11) .
C2 B3 B4 B5 -2.35(15) .
B9 B3 B4 B5 -100.85(13) .
B8 B3 B4 B5 -63.06(15) .
C13 C1 B5 B6 103.36(14) .
C2 C1 B5 B6 -38.35(11) .
B4 C1 B5 B6 -141.75(12) .
B3 C1 B5 B6 -104.77(13) .
C13 C1 B5 B10 -154.28(12) .
C2 C1 B5 B10 64.01(14) .
B4 C1 B5 B10 -39.39(11) .
B3 C1 B5 B10 -2.41(15) .
B6 C1 B5 B10 102.36(13) .
C13 C1 B5 B4 -114.89(14) .
C2 C1 B5 B4 103.40(12) .
B3 C1 B5 B4 36.98(11) .
B6 C1 B5 B4 141.75(12) .
C13 C1 B5 B11 142.66(13) .
C2 C1 B5 B11 0.95(15) .
B4 C1 B5 B11 -102.45(13) .
B3 C1 B5 B11 -65.47(15) .
B6 C1 B5 B11 39.30(11) .
B3 B4 B5 C1 -34.06(11) .
B9 B4 B5 C1 -97.36(12) .
B10 B4 B5 C1 -135.03(12) .
C1 B4 B5 B6 34.36(11) .
B3 B4 B5 B6 0.30(16) .
B9 B4 B5 B6 -63.00(15) .
B10 B4 B5 B6 -100.66(13) .
C1 B4 B5 B10 135.03(12) .
B3 B4 B5 B10 100.97(13) .
B9 B4 B5 B10 37.66(11) .
C1 B4 B5 B11 97.70(12) .
B3 B4 B5 B11 63.64(15) .
B9 B4 B5 B11 0.33(16) .
B10 B4 B5 B11 -37.33(11) .
C21 C2 B6 C1 -109.90(14) .
B8 C2 B6 C1 101.28(13) .
B7 C2 B6 C1 138.33(12) .
B3 C2 B6 C1 32.34(11) .
C21 C2 B6 B11 151.19(13) .
C1 C2 B6 B11 -98.91(12) .
B8 C2 B6 B11 2.37(15) .
B7 C2 B6 B11 39.42(11) .
B3 C2 B6 B11 -66.57(14) .
C21 C2 B6 B5 -145.79(13) .
C1 C2 B6 B5 -35.89(10) .
B8 C2 B6 B5 65.39(15) .
B7 C2 B6 B5 102.44(13) .
B3 C2 B6 B5 -3.56(16) .
C21 C2 B6 B7 111.77(14) .
C1 C2 B6 B7 -138.33(12) .
B8 C2 B6 B7 -37.05(12) .
B3 C2 B6 B7 -105.99(13) .
C13 C1 B6 C2 109.83(13) .
B5 C1 B6 C2 -138.24(12) .
B4 C1 B6 C2 -101.21(12) .
B3 C1 B6 C2 -32.45(12) .
C13 C1 B6 B11 -151.55(12) .
C2 C1 B6 B11 98.62(12) .
B5 C1 B6 B11 -39.62(11) .
B4 C1 B6 B11 -2.59(16) .
B3 C1 B6 B11 66.17(15) .
C13 C1 B6 B5 -111.93(14) .
C2 C1 B6 B5 138.24(12) .
B4 C1 B6 B5 37.03(12) .
B3 C1 B6 B5 105.79(13) .
C13 C1 B6 B7 145.76(12) .
C2 C1 B6 B7 35.93(11) .
B5 C1 B6 B7 -102.31(13) .
B4 C1 B6 B7 -65.28(14) .
B3 C1 B6 B7 3.48(16) .
C1 B5 B6 C2 35.79(10) .
B10 B5 B6 C2 -61.71(14) .
B4 B5 B6 C2 1.87(15) .
B11 B5 B6 C2 -99.34(13) .
B10 B5 B6 C1 -97.49(12) .
B4 B5 B6 C1 -33.92(11) .
B11 B5 B6 C1 -135.13(12) .
C1 B5 B6 B11 135.13(12) .
B10 B5 B6 B11 37.63(11) .
B4 B5 B6 B11 101.21(13) .
C1 B5 B6 B7 96.92(12) .
B10 B5 B6 B7 -0.57(15) .
B4 B5 B6 B7 63.00(15) .
B11 B5 B6 B7 -38.21(11) .
C21 C2 B7 B6 -106.64(16) .
C1 C2 B7 B6 38.45(11) .
B8 C2 B7 B6 141.64(12) .
B3 C2 B7 B6 104.68(13) .
C21 C2 B7 B11 -145.95(14) .
C1 C2 B7 B11 -0.86(16) .
B8 C2 B7 B11 102.33(13) .
B6 C2 B7 B11 -39.31(11) .
B3 C2 B7 B11 65.37(15) .
C21 C2 B7 B8 111.72(16) .
C1 C2 B7 B8 -103.19(13) .
B6 C2 B7 B8 -141.64(12) .
B3 C2 B7 B8 -36.96(12) .
C21 C2 B7 B12 150.92(14) .
C1 C2 B7 B12 -63.99(15) .
B8 C2 B7 B12 39.20(12) .
B6 C2 B7 B12 -102.44(13) .
B3 C2 B7 B12 2.25(16) .
C1 B6 B7 C2 -35.75(10) .
B11 B6 B7 C2 -135.11(12) .
B5 B6 B7 C2 -96.74(12) .
C2 B6 B7 B11 135.11(12) .
C1 B6 B7 B11 99.37(12) .
B5 B6 B7 B11 38.37(11) .
C2 B6 B7 B8 33.81(11) .
C1 B6 B7 B8 -1.94(15) .
B11 B6 B7 B8 -101.31(13) .
B5 B6 B7 B8 -62.94(15) .
C2 B6 B7 B12 97.20(13) .
C1 B6 B7 B12 61.45(14) .
B11 B6 B7 B12 -37.91(11) .
B5 B6 B7 B12 0.46(16) .
C21 C2 B8 B12 -150.07(14) .
C1 C2 B8 B12 63.86(14) .
B7 C2 B8 B12 -39.40(11) .
B6 C2 B8 B12 -2.61(16) .
B3 C2 B8 B12 102.40(13) .
C21 C2 B8 B7 -110.67(15) .
C1 C2 B8 B7 103.27(12) .
B6 C2 B8 B7 36.79(12) .
B3 C2 B8 B7 141.81(12) .
C21 C2 B8 B9 147.05(14) .
C1 C2 B8 B9 0.99(15) .
B7 C2 B8 B9 -102.28(13) .
B6 C2 B8 B9 -65.49(15) .
B3 C2 B8 B9 39.52(11) .
C21 C2 B8 B3 107.52(15) .
C1 C2 B8 B3 -38.54(11) .
B7 C2 B8 B3 -141.81(12) .
B6 C2 B8 B3 -105.02(13) .
B6 B7 B8 C2 -34.23(11) .
B11 B7 B8 C2 -97.52(13) .
B12 B7 B8 C2 -135.15(13) .
C2 B7 B8 B12 135.15(13) .
B6 B7 B8 B12 100.92(13) .
B11 B7 B8 B12 37.63(12) .
C2 B7 B8 B9 97.53(13) .
B6 B7 B8 B9 63.30(15) .
B11 B7 B8 B9 0.01(16) .
B12 B7 B8 B9 -37.62(12) .
C2 B7 B8 B3 34.13(11) .
B6 B7 B8 B3 -0.10(16) .
B11 B7 B8 B3 -63.39(16) .
B12 B7 B8 B3 -101.02(14) .
C1 B3 B8 C2 35.97(11) .
B9 B3 B8 C2 134.86(12) .
B4 B3 B8 C2 97.05(12) .
C1 B3 B8 B12 -61.62(15) .
C2 B3 B8 B12 -97.59(13) .
B9 B3 B8 B12 37.27(12) .
B4 B3 B8 B12 -0.55(16) .
C1 B3 B8 B7 2.11(16) .
C2 B3 B8 B7 -33.87(11) .
B9 B3 B8 B7 100.99(14) .
B4 B3 B8 B7 63.18(15) .
C1 B3 B8 B9 -98.89(12) .
C2 B3 B8 B9 -134.86(12) .
B4 B3 B8 B9 -37.81(11) .
C1 B3 B9 B8 98.78(12) .
C2 B3 B9 B8 38.44(11) .
B4 B3 B9 B8 137.70(12) .
C1 B3 B9 B4 -38.91(10) .
C2 B3 B9 B4 -99.26(12) .
B8 B3 B9 B4 -137.70(12) .
C1 B3 B9 B10 -1.57(15) .
C2 B3 B9 B10 -61.92(14) .
B4 B3 B9 B10 37.34(11) .
B8 B3 B9 B10 -100.36(13) .
C1 B3 B9 B12 61.83(15) .
C2 B3 B9 B12 1.48(15) .
B4 B3 B9 B12 100.75(13) .
B8 B3 B9 B12 -36.95(12) .
C2 B8 B9 B3 -39.34(11) .
B12 B8 B9 B3 -138.58(13) .
B7 B8 B9 B3 -101.03(13) .
C2 B8 B9 B4 -1.60(16) .
B12 B8 B9 B4 -100.84(13) .
B7 B8 B9 B4 -63.30(15) .
B3 B8 B9 B4 37.74(11) .
C2 B8 B9 B10 61.62(15) .
B12 B8 B9 B10 -37.62(11) .
B7 B8 B9 B10 -0.08(16) .
B3 B8 B9 B10 100.96(13) .
C2 B8 B9 B12 99.24(13) .
B7 B8 B9 B12 37.54(12) .
B3 B8 B9 B12 138.58(13) .
C1 B4 B9 B3 39.42(11) .
B10 B4 B9 B3 138.16(12) .
B5 B4 B9 B3 100.61(12) .
C1 B4 B9 B8 1.62(16) .
B3 B4 B9 B8 -37.81(12) .
B10 B4 B9 B8 100.35(13) .
B5 B4 B9 B8 62.80(15) .
C1 B4 B9 B10 -98.74(12) .
B3 B4 B9 B10 -138.16(12) .
B5 B4 B9 B10 -37.55(11) .
C1 B4 B9 B12 -61.50(15) .
B3 B4 B9 B12 -100.92(13) .
B10 B4 B9 B12 37.24(12) .
B5 B4 B9 B12 -0.31(16) .
C1 B5 B10 B4 38.76(10) .
B6 B5 B10 B4 101.41(12) .
B11 B5 B10 B4 138.68(12) .
C1 B5 B10 B9 1.25(15) .
B6 B5 B10 B9 63.91(15) .
B4 B5 B10 B9 -37.50(11) .
B11 B5 B10 B9 101.18(13) .
C1 B5 B10 B12 -62.19(14) .
B6 B5 B10 B12 0.47(16) .
B4 B5 B10 B12 -100.94(13) .
B11 B5 B10 B12 37.74(12) .
C1 B5 B10 B11 -99.93(12) .
B6 B5 B10 B11 -37.27(11) .
B4 B5 B10 B11 -138.68(12) .
C1 B4 B10 B5 -38.56(11) .
B3 B4 B10 B5 -100.56(13) .
B9 B4 B10 B5 -137.94(12) .
C1 B4 B10 B9 99.38(12) .
B3 B4 B10 B9 37.38(11) .
B5 B4 B10 B9 137.94(12) .
C1 B4 B10 B12 62.09(14) .
B3 B4 B10 B12 0.09(16) .
B9 B4 B10 B12 -37.29(12) .
B5 B4 B10 B12 100.65(13) .
C1 B4 B10 B11 -1.58(15) .
B3 B4 B10 B11 -63.58(15) .
B9 B4 B10 B11 -100.97(13) .
B5 B4 B10 B11 36.97(11) .
B3 B9 B10 B5 0.21(16) .
B8 B9 B10 B5 -63.24(15) .
B4 B9 B10 B5 37.58(11) .
B12 B9 B10 B5 -100.75(13) .
B3 B9 B10 B4 -37.36(11) .
B8 B9 B10 B4 -100.82(13) .
B12 B9 B10 B4 -138.33(13) .
B3 B9 B10 B12 100.97(13) .
B8 B9 B10 B12 37.51(11) .
B4 B9 B10 B12 138.33(13) .
B3 B9 B10 B11 63.57(15) .
B8 B9 B10 B11 0.12(16) .
B4 B9 B10 B11 100.94(13) .
B12 B9 B10 B11 -37.40(12) .
C2 B6 B11 B7 -38.55(11) .
C1 B6 B11 B7 -98.92(12) .
B5 B6 B11 B7 -137.41(12) .
C2 B6 B11 B5 98.86(12) .
C1 B6 B11 B5 38.49(11) .
B7 B6 B11 B5 137.41(12) .
C2 B6 B11 B12 -1.11(15) .
C1 B6 B11 B12 -61.48(14) .
B5 B6 B11 B12 -99.97(13) .
B7 B6 B11 B12 37.44(11) .
C2 B6 B11 B10 61.78(14) .
C1 B6 B11 B10 1.41(15) .
B5 B6 B11 B10 -37.08(11) .
B7 B6 B11 B10 100.33(13) .
C2 B7 B11 B6 39.19(11) .
B8 B7 B11 B6 100.59(13) .
B12 B7 B11 B6 137.92(12) .
C2 B7 B11 B5 1.42(16) .
B6 B7 B11 B5 -37.77(11) .
B8 B7 B11 B5 62.82(15) .
B12 B7 B11 B5 100.15(13) .
C2 B7 B11 B12 -98.73(13) .
B6 B7 B11 B12 -137.92(12) .
B8 B7 B11 B12 -37.33(12) .
C2 B7 B11 B10 -61.34(15) .
B6 B7 B11 B10 -100.53(13) .
B8 B7 B11 B10 0.06(16) .
B12 B7 B11 B10 37.39(11) .
C1 B5 B11 B6 -39.35(11) .
B10 B5 B11 B6 -138.18(12) .
B4 B5 B11 B6 -101.06(13) .
C1 B5 B11 B7 -1.45(15) .
B6 B5 B11 B7 37.90(11) .
B10 B5 B11 B7 -100.28(13) .
B4 B5 B11 B7 -63.16(15) .
C1 B5 B11 B12 61.48(14) .
B6 B5 B11 B12 100.83(13) .
B10 B5 B11 B12 -37.34(12) .
B4 B5 B11 B12 -0.23(16) .
C1 B5 B11 B10 98.82(12) .
B6 B5 B11 B10 138.18(12) .
B4 B5 B11 B10 37.12(11) .
B5 B10 B11 B6 37.14(11) .
B4 B10 B11 B6 0.10(16) .
B9 B10 B11 B6 -63.32(15) .
B12 B10 B11 B6 -100.67(13) .
B5 B10 B11 B7 100.35(13) .
B4 B10 B11 B7 63.31(15) .
B9 B10 B11 B7 -0.11(16) .
B12 B10 B11 B7 -37.46(12) .
B4 B10 B11 B5 -37.04(11) .
B9 B10 B11 B5 -100.46(13) .
B12 B10 B11 B5 -137.81(13) .
B5 B10 B11 B12 137.81(13) .
B4 B10 B11 B12 100.77(13) .
B9 B10 B11 B12 37.35(12) .
C2 B8 B12 B7 38.75(11) .
B9 B8 B12 B7 138.17(13) .
B3 B8 B12 B7 101.12(13) .
C2 B8 B12 B10 -61.76(15) .
B7 B8 B12 B10 -100.52(13) .
B9 B8 B12 B10 37.65(11) .
B3 B8 B12 B10 0.60(16) .
C2 B8 B12 B9 -99.42(13) .
B7 B8 B12 B9 -138.17(13) .
B3 B8 B12 B9 -37.05(12) .
C2 B8 B12 B11 1.76(16) .
B7 B8 B12 B11 -37.00(11) .
B9 B8 B12 B11 101.18(13) .
B3 B8 B12 B11 64.12(15) .
C2 B7 B12 B8 -38.50(11) .
B6 B7 B12 B8 -100.81(13) .
B11 B7 B12 B8 -138.35(12) .
C2 B7 B12 B10 62.14(15) .
B6 B7 B12 B10 -0.17(16) .
B11 B7 B12 B10 -37.70(12) .
B8 B7 B12 B10 100.65(13) .
C2 B7 B12 B9 -1.16(16) .
B6 B7 B12 B9 -63.47(16) .
B11 B7 B12 B9 -101.01(13) .
B8 B7 B12 B9 37.34(12) .
C2 B7 B12 B11 99.85(12) .
B6 B7 B12 B11 37.54(11) .
B8 B7 B12 B11 138.35(12) .
B5 B10 B12 B8 63.05(15) .
B4 B10 B12 B8 -0.43(16) .
B9 B10 B12 B8 -37.65(12) .
B11 B10 B12 B8 100.68(13) .
B5 B10 B12 B7 -0.18(16) .
B4 B10 B12 B7 -63.67(15) .
B9 B10 B12 B7 -100.89(13) .
B11 B10 B12 B7 37.44(11) .
B5 B10 B12 B9 100.70(13) .
B4 B10 B12 B9 37.22(12) .
B11 B10 B12 B9 138.33(13) .
B5 B10 B12 B11 -37.63(11) .
B4 B10 B12 B11 -101.11(13) .
B9 B10 B12 B11 -138.33(13) .
B3 B9 B12 B8 37.12(12) .
B4 B9 B12 B8 100.54(13) .
B10 B9 B12 B8 137.76(12) .
B3 B9 B12 B7 -0.22(17) .
B8 B9 B12 B7 -37.34(12) .
B4 B9 B12 B7 63.20(16) .
B10 B9 B12 B7 100.42(13) .
B3 B9 B12 B10 -100.64(13) .
B8 B9 B12 B10 -137.76(12) .
B4 B9 B12 B10 -37.22(12) .
B3 B9 B12 B11 -63.25(16) .
B8 B9 B12 B11 -100.37(13) .
B4 B9 B12 B11 0.17(17) .
B10 B9 B12 B11 37.39(12) .
B6 B11 B12 B8 -0.39(16) .
B7 B11 B12 B8 37.15(11) .
B5 B11 B12 B8 -63.33(15) .
B10 B11 B12 B8 -100.65(13) .
B6 B11 B12 B7 -37.54(11) .
B5 B11 B12 B7 -100.47(13) .
B10 B11 B12 B7 -137.80(12) .
B6 B11 B12 B10 100.26(13) .
B7 B11 B12 B10 137.80(12) .
B5 B11 B12 B10 37.32(11) .
B6 B11 B12 B9 62.97(15) .
B7 B11 B12 B9 100.51(13) .
B5 B11 B12 B9 0.03(16) .
B10 B11 B12 B9 -37.29(12) .
